data_2202567
loop_
_publ_author_name
'Richard S. Glass'
'Donald R.Deardorff'
'Nhu Y. T. Stessman'
'Carducci, Michael D.'

_publ_section_title (1\a,6\a,7\a,7a\b)-2,3,5,6,7,7a-Hexahydro-1,6-epoxy-1<i>H</i>-pyrrolizin-7-ol
_journal_issue 9
_journal_name_full 'Acta Crystallographica Section E'
_journal_page_first o1270
_journal_page_last o1271
_journal_paper_doi 10.1107/S1600536803016970
_journal_volume 59
_journal_year 2003
_chemical_formula_iupac 'C7 H11 N O2'
_chemical_formula_moiety 'C7 H11 N O2'
_chemical_formula_sum 'C7 H11 N O2'
_chemical_formula_weight 141.17
_chemical_name_systematic
;
(1\a,6\a,7\a,7a\b)-2,3,5,6,7,7a-Hexahydro-1,6-epoxy-1H-pyrrolizin-7-ol
;
_space_group_IT_number 33
_symmetry_cell_setting orthorhombic
_symmetry_space_group_name_Hall 'P 2c -2n'
_symmetry_space_group_name_H-M 'P n a 21'
_atom_sites_solution_hydrogens geom
_atom_sites_solution_primary direct
_atom_sites_solution_secondary difmap
_audit_creation_method SHELXL-97
_cell_angle_alpha 90.00
_cell_angle_beta 90.00
_cell_angle_gamma 90.00
_cell_formula_units_Z 4
_cell_length_a 9.9294(16)
_cell_length_b 7.2910(12)
_cell_length_c 9.1653(15)
_cell_measurement_reflns_used 2854
_cell_measurement_temperature 200(2)
_cell_measurement_theta_max 28.16
_cell_measurement_theta_min 3.47
_cell_volume 663.52(19)
_computing_cell_refinement SMART
_computing_data_collection 'SMART (Bruker, 1997)'
_computing_data_reduction 'SAINT (Bruker, 1997)'
_computing_molecular_graphics 'SHELXTL (Bruker, 1997)'
_computing_publication_material SHELXTL
_computing_structure_refinement 'SHELXL97 (Sheldrick, 1997)'
_computing_structure_solution 'SHELXS97 (Sheldrick, 1997)'
_diffrn_ambient_temperature 200(2)
_diffrn_measured_fraction_theta_full 1.000
_diffrn_measured_fraction_theta_max 1.000
_diffrn_measurement_device_type 'Bruker SMART CCD area-detector'
_diffrn_measurement_method '\f and \w'
_diffrn_radiation_monochromator graphite
_diffrn_radiation_source 'fine-focus sealed tube'
_diffrn_radiation_type MoK\a
_diffrn_radiation_wavelength 0.71073
_diffrn_reflns_av_R_equivalents 0.0288
_diffrn_reflns_av_sigmaI/netI 0.0174
_diffrn_reflns_limit_h_max 13
_diffrn_reflns_limit_h_min -12
_diffrn_reflns_limit_k_max 9
_diffrn_reflns_limit_k_min -9
_diffrn_reflns_limit_l_max 12
_diffrn_reflns_limit_l_min -12
_diffrn_reflns_number 6311
_diffrn_reflns_theta_full 28.33
_diffrn_reflns_theta_max 28.33
_diffrn_reflns_theta_min 3.47
_diffrn_standards_decay_% -0.34
_diffrn_standards_interval_time 529.3
_diffrn_standards_number 62
_exptl_absorpt_coefficient_mu 0.104
_exptl_absorpt_correction_T_max 0.9918
_exptl_absorpt_correction_T_min 0.8931
_exptl_absorpt_correction_type multi-scan
_exptl_absorpt_process_details '(SADABS; Sheldrick, 2000)'
_exptl_crystal_colour colorless
_exptl_crystal_density_diffrn 1.413
_exptl_crystal_density_method 'not measured'
_exptl_crystal_description 'irregular block'
_exptl_crystal_F_000 304
_exptl_crystal_size_max 0.09
_exptl_crystal_size_mid 0.09
_exptl_crystal_size_min 0.08
_refine_diff_density_max 0.289
_refine_diff_density_min -0.167
_refine_ls_extinction_method none
_refine_ls_goodness_of_fit_ref 1.065
_refine_ls_hydrogen_treatment mixed
_refine_ls_matrix_type full
_refine_ls_number_parameters 94
_refine_ls_number_reflns 880
_refine_ls_number_restraints 1
_refine_ls_restrained_S_all 1.065
_refine_ls_R_factor_all 0.0385
_refine_ls_R_factor_gt 0.0320
_refine_ls_shift/su_max 0.006
_refine_ls_shift/su_mean 0.001
_refine_ls_structure_factor_coef Fsqd
_refine_ls_weighting_details 'calc w = 1/[\s^2^(Fo^2^)+(0.0382P)^2^+0.1884P] where P = (Fo^2^+2Fc^2^)/3'
_refine_ls_weighting_scheme calc
_refine_ls_wR_factor_gt 0.0767
_refine_ls_wR_factor_ref 0.0809
_reflns_number_gt 795
_reflns_number_total 880
_reflns_threshold_expression I>2\s(I)
_cod_data_source_file cv6216.cif
_cod_data_source_block 2
_cod_depositor_comments
;
The following automatic conversions were performed:
'_symmetry_cell_setting' value 'Orthorhombic' changed to 'orthorhombic'
according to '/home/saulius/struct/CIF-dictionaries/cif_core.dic'
dictionary named 'cif_core.dic' version 2.4.1 from 2010-06-29.

Automatic conversion script
Id: cif_fix_enum 1527 2010-12-29 10:47:43Z saulius 

The following automatic conversions were performed:

'_symmetry_cell_setting' value 'Orthorhombic' changed to
'orthorhombic' according to
/home/saulius/struct/CIF-dictionaries/cif_core.dic dictionary named
'cif_core.dic' version 2.4.1 from 2010-06-29.

Automatic conversion script
Id: cif_fix_values 1715 2011-07-08 13:25:40Z adriana 
;
_cod_database_code 2202567
_cod_database_fobs_code 2202567

loop_
_symmetry_equiv_pos_as_xyz
'x, y, z'
'-x, -y, z+1/2'
'x+1/2, -y+1/2, z'
'-x+1/2, y+1/2, z+1/2'

loop_
_atom_site_label
_atom_site_fract_x
_atom_site_fract_y
_atom_site_fract_z
_atom_site_U_iso_or_equiv
_atom_site_adp_type
_atom_site_calc_flag
_atom_site_refinement_flags
_atom_site_occupancy
_atom_site_disorder_assembly
_atom_site_disorder_group
_atom_site_type_symbol
O1 0.01469(17) 0.1313(2) 0.26377(19) 0.0351(4) Uani d . 1 . . O
H1A -0.049(3) 0.128(4) 0.309(4) 0.053 Uiso d . 1 . . H
C1 0.12400(19) 0.1983(3) 0.3451(2) 0.0266(4) Uani d . 1 . . C
H1B 0.2028 0.1133 0.3384 0.032 Uiso calc R 1 . . H
O2 0.00274(14) 0.40236(19) 0.48968(17) 0.0278(3) Uani d . 1 . . O
C2 0.09750(19) 0.2541(3) 0.5037(2) 0.0267(4) Uani d . 1 . . C
H2A 0.0667 0.1516 0.5680 0.032 Uiso calc R 1 . . H
C3 0.2343(2) 0.3352(3) 0.5451(2) 0.0289(4) Uani d . 1 . . C
H3A 0.2260 0.4200 0.6289 0.035 Uiso calc R 1 . . H
H3B 0.2997 0.2375 0.5697 0.035 Uiso calc R 1 . . H
N4 0.27594(16) 0.4365(2) 0.40824(19) 0.0249(3) Uani d . 1 . . N
C5 0.2674(2) 0.6374(3) 0.4267(3) 0.0307(5) Uani d . 1 . . C
H5A 0.3190 0.7005 0.3492 0.037 Uiso calc R 1 . . H
H5B 0.3045 0.6741 0.5226 0.037 Uiso calc R 1 . . H
C6 0.1160(2) 0.6882(3) 0.4167(3) 0.0332(5) Uani d . 1 . . C
H6A 0.0805 0.7261 0.5131 0.040 Uiso calc R 1 . . H
H6B 0.1012 0.7887 0.3459 0.040 Uiso calc R 1 . . H
C7 0.0495(2) 0.5109(3) 0.3650(2) 0.0267(4) Uani d . 1 . . C
H7A -0.0232 0.5332 0.2916 0.032 Uiso calc R 1 . . H
C8 0.16481(19) 0.3943(3) 0.3040(2) 0.0239(4) Uani d . 1 . . C
H8A 0.1863 0.4144 0.1986 0.029 Uiso calc R 1 . . H

loop_
_atom_site_aniso_label
_atom_site_aniso_U_11
_atom_site_aniso_U_22
_atom_site_aniso_U_33
_atom_site_aniso_U_12
_atom_site_aniso_U_13
_atom_site_aniso_U_23
O1 0.0353(8) 0.0405(8) 0.0295(8) -0.0126(7) 0.0049(6) -0.0091(8)
C1 0.0276(9) 0.0246(9) 0.0275(10) -0.0004(7) 0.0039(8) -0.0022(8)
O2 0.0236(6) 0.0310(6) 0.0287(7) 0.0001(6) 0.0054(6) -0.0015(6)
C2 0.0278(9) 0.0273(9) 0.0250(9) 0.0010(8) 0.0048(8) 0.0021(8)
C3 0.0270(10) 0.0357(11) 0.0239(10) 0.0001(8) 0.0001(8) 0.0038(9)
N4 0.0217(7) 0.0285(8) 0.0244(8) -0.0003(7) 0.0005(7) 0.0015(7)
C5 0.0312(10) 0.0286(10) 0.0323(11) -0.0071(8) 0.0004(9) -0.0025(9)
C6 0.0354(11) 0.0237(9) 0.0405(12) 0.0015(8) 0.0044(10) -0.0014(9)
C7 0.0238(9) 0.0268(9) 0.0295(10) 0.0032(8) -0.0009(8) 0.0012(8)
C8 0.0249(8) 0.0249(9) 0.0219(9) -0.0002(7) 0.0005(8) -0.0007(7)

loop_
_atom_type_symbol
_atom_type_description
_atom_type_scat_dispersion_real
_atom_type_scat_dispersion_imag
_atom_type_scat_source
C C 0.0033 0.0016 'International Tables Vol C Tables 4.2.6.8 and 6.1.1.4'
H H 0.0000 0.0000 'International Tables Vol C Tables 4.2.6.8 and 6.1.1.4'
N N 0.0061 0.0033 'International Tables Vol C Tables 4.2.6.8 and 6.1.1.4'
O O 0.0106 0.0060 'International Tables Vol C Tables 4.2.6.8 and 6.1.1.4'

loop_
_geom_angle_atom_site_label_1
_geom_angle_atom_site_label_2
_geom_angle_atom_site_label_3
_geom_angle
C1 O1 H1A 112(3)
O1 C1 C8 113.47(18)
O1 C1 C2 117.58(17)
C8 C1 C2 91.80(15)
O1 C1 H1B 110.9
C8 C1 H1B 110.9
C2 C1 H1B 110.9
C2 O2 C7 105.57(15)
O2 C2 C3 108.19(16)
O2 C2 C1 103.13(16)
C3 C2 C1 100.69(16)
O2 C2 H2A 114.5
C3 C2 H2A 114.5
C1 C2 H2A 114.5
N4 C3 C2 103.06(16)
N4 C3 H3A 111.2
C2 C3 H3A 111.2
N4 C3 H3B 111.2
C2 C3 H3B 111.2
H3A C3 H3B 109.1
C5 N4 C8 103.63(15)
C5 N4 C3 111.93(17)
C8 N4 C3 103.17(14)
N4 C5 C6 106.62(16)
N4 C5 H5A 110.4
C6 C5 H5A 110.4
N4 C5 H5B 110.4
C6 C5 H5B 110.4
H5A C5 H5B 108.6
C7 C6 C5 103.61(16)
C7 C6 H6A 111.0
C5 C6 H6A 111.0
C7 C6 H6B 111.0
C5 C6 H6B 111.0
H6A C6 H6B 109.0
O2 C7 C6 110.63(18)
O2 C7 C8 102.79(16)
C6 C7 C8 105.06(16)
O2 C7 H7A 112.6
C6 C7 H7A 112.6
C8 C7 H7A 112.6
N4 C8 C1 103.34(15)
N4 C8 C7 101.79(15)
C1 C8 C7 103.31(16)
N4 C8 H8A 115.5
C1 C8 H8A 115.5
C7 C8 H8A 115.5

loop_
_geom_bond_atom_site_label_1
_geom_bond_atom_site_label_2
_geom_bond_site_symmetry_2
_geom_bond_distance
_geom_bond_publ_flag
O1 C1 . 1.404(2) ?
O1 H1A . 0.76(3) ?
C1 C8 . 1.532(3) ?
C1 C2 . 1.532(3) ?
C1 H1B . 1.0000 ?
O2 C2 . 1.439(2) ?
O2 C7 . 1.465(3) ?
C2 C3 . 1.529(3) ?
C2 H2A . 1.0000 ?
C3 N4 . 1.513(3) ?
C3 H3A . 0.9900 ?
C3 H3B . 0.9900 ?
N4 C5 . 1.477(3) ?
N4 C8 . 1.492(2) ?
C5 C6 . 1.551(3) ?
C5 H5A . 0.9900 ?
C5 H5B . 0.9900 ?
C6 C7 . 1.527(3) ?
C6 H6A . 0.9900 ?
C6 H6B . 0.9900 ?
C7 C8 . 1.532(3) ?
C7 H7A . 1.0000 ?
C8 H8A . 1.0000 ?

loop_
_geom_hbond_atom_site_label_D
_geom_hbond_atom_site_label_H
_geom_hbond_atom_site_label_A
_geom_hbond_site_symmetry_A
_geom_hbond_distance_DH
_geom_hbond_distance_HA
_geom_hbond_distance_DA
_geom_hbond_angle_DHA
O1 H1A N4 3_455 0.76(3) 2.01(3) 2.760(2) 167(3)

loop_
_geom_torsion_atom_site_label_1
_geom_torsion_atom_site_label_2
_geom_torsion_atom_site_label_3
_geom_torsion_atom_site_label_4
_geom_torsion
C7 O2 C2 C3 65.4(2)
C7 O2 C2 C1 -40.65(19)
O1 C1 C2 O2 -62.7(2)
C8 C1 C2 O2 55.11(17)
O1 C1 C2 C3 -174.39(18)
C8 C1 C2 C3 -56.62(16)
O2 C2 C3 N4 -68.9(2)
C1 C2 C3 N4 38.83(18)
C2 C3 N4 C5 107.82(18)
C2 C3 N4 C8 -2.98(19)
C8 N4 C5 C6 33.9(2)
C3 N4 C5 C6 -76.6(2)
N4 C5 C6 C7 -9.9(2)
C2 O2 C7 C6 -104.85(18)
C2 O2 C7 C8 6.88(19)
C5 C6 C7 O2 93.1(2)
C5 C6 C7 C8 -17.2(2)
C5 N4 C8 C1 -151.00(16)
C3 N4 C8 C1 -34.16(19)
C5 N4 C8 C7 -44.06(19)
C3 N4 C8 C7 72.77(17)
O1 C1 C8 N4 177.33(16)
C2 C1 C8 N4 56.09(16)
O1 C1 C8 C7 71.5(2)
C2 C1 C8 C7 -49.69(17)
O2 C7 C8 N4 -77.98(16)
C6 C7 C8 N4 37.8(2)
O2 C7 C8 C1 28.98(19)
C6 C7 C8 C1 144.78(18)
